data_7156249
loop_
_publ_author_name
'Bakulina, Olga'
'Dar'in, Dmitry'
'Krasavin, Mikhail'

_publ_section_title
;
 Mixed carboxylic-sulfonic anhydride in reaction with imines: a
 straightforward route to water-soluble \b-lactams via a Staudinger-type
 reaction.
;
_journal_issue 21
_journal_name_full 'Organic &amp; biomolecular chemistry'
_journal_page_first 3989
_journal_page_last 3998
_journal_paper_doi 10.1039/c8ob00768c
_journal_volume 16
_journal_year 2018
_chemical_formula_moiety 'C18 H17 N2 O6 S, C6 H16 N'
_chemical_formula_sum 'C24 H33 N3 O6 S'
_chemical_formula_weight 491.59
_space_group_crystal_system monoclinic
_space_group_IT_number 14
_space_group_name_Hall '-P 2ybc'
_space_group_name_H-M_alt 'P 1 21/c 1'
_symmetry_space_group_name_Hall '-P 2ybc'
_symmetry_space_group_name_H-M 'P 1 21/c 1'
_atom_sites_solution_hydrogens geom
_audit_creation_date 2017-05-05
_audit_creation_method
;
Olex2 1.2
(compiled 2016.11.24 svn.r3356 for OlexSys, GUI svn.r5267)
;
_audit_update_record
;
2017-05-05 deposited with the CCDC.
2018-05-08 downloaded from the CCDC.
;
_cell_angle_alpha 90
_cell_angle_beta 103.834(7)
_cell_angle_gamma 90
_cell_formula_units_Z 4
_cell_length_a 19.0398(14)
_cell_length_b 8.7917(5)
_cell_length_c 15.4377(11)
_cell_measurement_reflns_used 4799
_cell_measurement_temperature 100.00(10)
_cell_measurement_theta_max 76.0270
_cell_measurement_theta_min 4.7810
_cell_volume 2509.2(3)
_computing_cell_refinement
;
CrysAlisPro, Agilent Technologies,
Version 1.171.36.32 (release 02-08-2013 CrysAlis171 .NET)
(compiled Aug  2 2013,16:46:58)
;
_computing_data_collection
;
CrysAlisPro, Agilent Technologies,
Version 1.171.36.32 (release 02-08-2013 CrysAlis171 .NET)
(compiled Aug  2 2013,16:46:58)
;
_computing_data_reduction
;
CrysAlisPro, Agilent Technologies,
Version 1.171.36.32 (release 02-08-2013 CrysAlis171 .NET)
(compiled Aug  2 2013,16:46:58)
;
_computing_molecular_graphics 'Olex2 (Dolomanov et al., 2009)'
_computing_publication_material 'Olex2 (Dolomanov et al., 2009)'
_computing_structure_refinement 'ShelXL (Sheldrick, 2015)'
_computing_structure_solution 'ShelXT (Sheldrick, 2015)'
_diffrn_ambient_temperature 100.00(10)
_diffrn_detector_area_resol_mean 10.3829
_diffrn_measured_fraction_theta_full 0.9987
_diffrn_measured_fraction_theta_max 0.9710
_diffrn_measurement_details
;
#__ type_ start__ end____ width___ exp.time_
  1 omega  -70.00   29.00   1.0000   22.5000
omega____ theta____ kappa____ phi______ frames
    -      -40.3787   57.0000 -120.0000 99

#__ type_ start__ end____ width___ exp.time_
  2 omega -119.00   -7.00   1.0000   22.5000
omega____ theta____ kappa____ phi______ frames
    -      -40.3787  -77.0000  -60.0000 112

#__ type_ start__ end____ width___ exp.time_
  3 omega  -30.00    2.00   1.0000   22.5000
omega____ theta____ kappa____ phi______ frames
    -      -40.3787   38.0000 -180.0000 32

#__ type_ start__ end____ width___ exp.time_
  4 omega   43.00   71.00   1.0000   50.0000
omega____ theta____ kappa____ phi______ frames
    -      113.0000  -45.0000   60.0000 28

#__ type_ start__ end____ width___ exp.time_
  5 omega   42.00   90.00   1.0000   50.0000
omega____ theta____ kappa____ phi______ frames
    -      113.0000  -30.0000    0.0000 48

#__ type_ start__ end____ width___ exp.time_
  6 omega   63.00  109.00   1.0000   50.0000
omega____ theta____ kappa____ phi______ frames
    -      113.0000  -95.0000    0.0000 46

#__ type_ start__ end____ width___ exp.time_
  7 omega  146.00  175.00   1.0000   50.0000
omega____ theta____ kappa____ phi______ frames
    -      113.0000   45.0000  -30.0000 29

#__ type_ start__ end____ width___ exp.time_
  8 omega   42.00   68.00   1.0000   50.0000
omega____ theta____ kappa____ phi______ frames
    -      113.0000  -77.0000  -30.0000 26

#__ type_ start__ end____ width___ exp.time_
  9 omega   39.00   95.00   1.0000   50.0000
omega____ theta____ kappa____ phi______ frames
    -      113.0000  -45.0000   90.0000 56

#__ type_ start__ end____ width___ exp.time_
 10 omega  110.00  137.00   1.0000   50.0000
omega____ theta____ kappa____ phi______ frames
    -      113.0000  112.0000   30.0000 27

#__ type_ start__ end____ width___ exp.time_
 11 omega  143.00  176.00   1.0000   50.0000
omega____ theta____ kappa____ phi______ frames
    -      113.0000  112.0000   30.0000 33

#__ type_ start__ end____ width___ exp.time_
 12 omega  114.00  140.00   1.0000   50.0000
omega____ theta____ kappa____ phi______ frames
    -      113.0000  112.0000    0.0000 26

#__ type_ start__ end____ width___ exp.time_
 13 omega  151.00  176.00   1.0000   50.0000
omega____ theta____ kappa____ phi______ frames
    -      113.0000  112.0000    0.0000 25

#__ type_ start__ end____ width___ exp.time_
 14 omega   40.00   91.00   1.0000   50.0000
omega____ theta____ kappa____ phi______ frames
    -      113.0000  -30.0000  150.0000 51

#__ type_ start__ end____ width___ exp.time_
 15 omega   87.00  139.00   1.0000   50.0000
omega____ theta____ kappa____ phi______ frames
    -      113.0000   45.0000  -30.0000 52

#__ type_ start__ end____ width___ exp.time_
 16 omega  107.00  139.00   1.0000   50.0000
omega____ theta____ kappa____ phi______ frames
    -      113.0000  -77.0000  -30.0000 32

#__ type_ start__ end____ width___ exp.time_
 17 omega   48.00  100.00   1.0000   50.0000
omega____ theta____ kappa____ phi______ frames
    -      113.0000  -95.0000 -150.0000 52

#__ type_ start__ end____ width___ exp.time_
 18 omega  -58.00  -31.00   1.0000   22.5000
omega____ theta____ kappa____ phi______ frames
    -      -40.3787  -38.0000  -30.0000 27
;
_diffrn_measurement_device_type 'SuperNova, Dual, Cu at zero, Atlas'
_diffrn_measurement_method '\w scans'
_diffrn_orient_matrix_UB_11 0.0693830000
_diffrn_orient_matrix_UB_12 -0.0562875000
_diffrn_orient_matrix_UB_13 -0.0251341000
_diffrn_orient_matrix_UB_21 0.0441693000
_diffrn_orient_matrix_UB_22 0.0376410000
_diffrn_orient_matrix_UB_23 0.0948975000
_diffrn_orient_matrix_UB_31 -0.0134064000
_diffrn_orient_matrix_UB_32 -0.1615568000
_diffrn_orient_matrix_UB_33 0.0305980000
_diffrn_radiation_monochromator mirror
_diffrn_radiation_type 'Cu K\a'
_diffrn_radiation_wavelength 1.5418
_diffrn_reflns_av_R_equivalents 0.0418
_diffrn_reflns_av_unetI/netI 0.0494
_diffrn_reflns_Laue_measured_fraction_full 0.999
_diffrn_reflns_Laue_measured_fraction_max 0.998
_diffrn_reflns_limit_h_max 19
_diffrn_reflns_limit_h_min -23
_diffrn_reflns_limit_k_max 9
_diffrn_reflns_limit_k_min -10
_diffrn_reflns_limit_l_max 19
_diffrn_reflns_limit_l_min -16
_diffrn_reflns_number 10954
_diffrn_reflns_point_group_measured_fraction_full 0.999
_diffrn_reflns_point_group_measured_fraction_max 0.998
_diffrn_reflns_theta_full 67.684
_diffrn_reflns_theta_max 72.488
_diffrn_reflns_theta_min 4.784
_diffrn_source 'SuperNova (Cu) X-ray Source'
_exptl_absorpt_coefficient_mu 1.513
_exptl_absorpt_correction_T_max 1.00000
_exptl_absorpt_correction_T_min 0.29893
_exptl_absorpt_correction_type multi-scan
_exptl_absorpt_process_details
;
CrysAlisPro, Agilent Technologies,
Version 1.171.36.32 (release 02-08-2013 CrysAlis171 .NET)
(compiled Aug  2 2013,16:46:58)
Empirical absorption correction using spherical harmonics,
 implemented in SCALE3 ABSPACK scaling algorithm.
;
_exptl_crystal_colour colorless
_exptl_crystal_density_diffrn 1.301
_exptl_crystal_description needle
_exptl_crystal_F_000 1048
_exptl_crystal_size_max 0.12
_exptl_crystal_size_mid 0.06
_exptl_crystal_size_min 0.04
_refine_diff_density_max 1.037
_refine_diff_density_min -0.982
_refine_diff_density_rms 0.071
_refine_ls_extinction_method none
_refine_ls_goodness_of_fit_ref 1.020
_refine_ls_hydrogen_treatment constr
_refine_ls_matrix_type full
_refine_ls_number_parameters 315
_refine_ls_number_reflns 4956
_refine_ls_number_restraints 3
_refine_ls_restrained_S_all 1.024
_refine_ls_R_factor_all 0.0673
_refine_ls_R_factor_gt 0.0557
_refine_ls_shift/su_max 0.000
_refine_ls_shift/su_mean 0.000
_refine_ls_structure_factor_coef Fsqd
_refine_ls_weighting_details 'w=1/[\s^2^(Fo^2^)+(0.0692P)^2^+2.7727P] where P=(Fo^2^+2Fc^2^)/3'
_refine_ls_weighting_scheme calc
_refine_ls_wR_factor_gt 0.1369
_refine_ls_wR_factor_ref 0.1480
_reflns_Friedel_coverage 0.000
_reflns_number_gt 4128
_reflns_number_total 4956
_reflns_threshold_expression 'I > 2\s(I)'
_cod_data_source_file c8ob00768c2.cif
_cod_data_source_block 103-428-6610dvd958
_cod_depositor_comments 'Adding full bibliography for 7156249.cif.'
_cod_database_code 7156249
_shelx_space_group_comment
;
The symmetry employed for this shelxl refinement is uniquely defined
by the following loop, which should always be used as a source of
symmetry information in preference to the above space-group names.
They are only intended as comments.
;
_reflns_odcompleteness_completeness 99.87
_reflns_odcompleteness_iscentric 1
_reflns_odcompleteness_theta 72.42
_olex2_refinement_description
;
1. Fixed Uiso
 At 1.2 times of:
  All C(H) groups, All C(H,H) groups, All C(H,H,H,H) groups, All N(H) groups
 At 1.5 times of:
  All C(H,H,H) groups
2. Restrained distances
 C23-C24' = C24-C23
 1.51 with sigma of 0.005
 C23-C24'
 1.51 with sigma of 0.003
3. Uiso/Uaniso restraints and constraints
Uanis(C24') = Uanis(C24)
4. Others
 Fixed Sof: H23C(0.75) H23D(0.75) H23A(0.25) H23B(0.25) C24(0.75) H24A(0.75)
 H24B(0.75) H24C(0.75) C24'(0.25) H24D(0.25) H24E(0.25) H24F(0.25)
5.a Ternary CH refined with riding coordinates:
 C2(H2), C3(H3), N3(H3A)
5.b Secondary CH2 refined with riding coordinates:
 C4(H4A,H4B), C5(H5A,H5B), C21(H21A,H21B), C19(H19A,H19B), C23(H23C,H23D),
 C23(H23A,H23B)
5.c Aromatic/amide H refined with riding coordinates:
 C12(H12), C9(H9), C18(H18), C14(H14), C15(H15), C11(H11), C10(H10), C17(H17)
5.d Idealised Me refined as rotating group:
 C6(H6A,H6B,H6C), C22(H22A,H22B,H22C), C20(H20A,H20B,H20C), C24(H24A,H24B,
 H24C), C24'(H24D,H24E,H24F)
;
_shelx_shelxl_version_number 2014/7
_olex2_submission_special_instructions 'No special instructions were received'

loop_
_space_group_symop_operation_xyz
'x, y, z'
'-x, y+1/2, -z+1/2'
'-x, -y, -z'
'x, -y-1/2, z-1/2'

loop_
_atom_site_label
_atom_site_type_symbol
_atom_site_fract_x
_atom_site_fract_y
_atom_site_fract_z
_atom_site_U_iso_or_equiv
_atom_site_adp_type
_atom_site_occupancy
_atom_site_site_symmetry_order
_atom_site_calc_flag
_atom_site_refinement_flags_posn
_atom_site_refinement_flags_occupancy
_atom_site_disorder_assembly
_atom_site_disorder_group
S1 S 0.38858(3) 0.55356(6) 0.80930(3) 0.01585(15) Uani 1 1 d . . . .
O3 O 0.39006(9) 0.67117(19) 0.74411(11) 0.0218(4) Uani 1 1 d . . . .
O4 O 0.45894(9) 0.4940(2) 0.85307(11) 0.0237(4) Uani 1 1 d . . . .
O2 O 0.33636(9) 0.43322(19) 0.77359(11) 0.0219(4) Uani 1 1 d . . . .
O1 O 0.16532(10) 0.95274(19) 0.76617(13) 0.0276(4) Uani 1 1 d . . . .
O6 O 0.11704(11) 0.2278(2) 0.39088(12) 0.0344(5) Uani 1 1 d . . . .
N1 N 0.12051(10) 0.7037(2) 0.75116(14) 0.0218(4) Uani 1 1 d . . . .
O5 O 0.15220(14) 0.0403(2) 0.48055(14) 0.0447(6) Uani 1 1 d . . . .
N2 N 0.13839(12) 0.1747(3) 0.46602(14) 0.0261(5) Uani 1 1 d . . . .
C8 C 0.35329(12) 0.6425(2) 0.89371(14) 0.0158(4) Uani 1 1 d . . . .
C7 C 0.28334(12) 0.7051(2) 0.87426(14) 0.0164(4) Uani 1 1 d . . . .
C1 C 0.17056(13) 0.8152(3) 0.76545(16) 0.0211(5) Uani 1 1 d . . . .
C13 C 0.16412(12) 0.4722(3) 0.68635(15) 0.0182(5) Uani 1 1 d . . . .
C12 C 0.25986(12) 0.7731(3) 0.94389(16) 0.0212(5) Uani 1 1 d . . . .
H12 H 0.2138 0.8154 0.9326 0.025 Uiso 1 1 calc R . . .
C2 C 0.23359(12) 0.7006(3) 0.78208(15) 0.0176(4) Uani 1 1 d . . . .
H2 H 0.2600 0.7024 0.7348 0.021 Uiso 1 1 calc R . . .
C9 C 0.39673(12) 0.6465(3) 0.98027(15) 0.0191(5) Uani 1 1 d . . . .
H9 H 0.4425 0.6027 0.9927 0.023 Uiso 1 1 calc R . . .
C18 C 0.17008(12) 0.3159(3) 0.69888(15) 0.0191(5) Uani 1 1 d . . . .
H18 H 0.1794 0.2767 0.7565 0.023 Uiso 1 1 calc R . . .
C3 C 0.17226(12) 0.5759(3) 0.76575(15) 0.0174(4) Uani 1 1 d . . . .
H3 H 0.1718 0.5195 0.8203 0.021 Uiso 1 1 calc R . . .
C16 C 0.14771(12) 0.2789(3) 0.54237(15) 0.0206(5) Uani 1 1 d . . . .
C14 C 0.14863(13) 0.5303(3) 0.59905(16) 0.0226(5) Uani 1 1 d . . . .
H14 H 0.1439 0.6347 0.5898 0.027 Uiso 1 1 calc R . . .
C15 C 0.14031(13) 0.4331(3) 0.52681(16) 0.0235(5) Uani 1 1 d . . . .
H15 H 0.1299 0.4711 0.4689 0.028 Uiso 1 1 calc R . . .
C11 C 0.30365(13) 0.7794(3) 1.02968(16) 0.0232(5) Uani 1 1 d . . . .
H11 H 0.2870 0.8265 1.0749 0.028 Uiso 1 1 calc R . . .
C10 C 0.37176(13) 0.7160(3) 1.04808(15) 0.0219(5) Uani 1 1 d . . . .
H10 H 0.4010 0.7196 1.1057 0.026 Uiso 1 1 calc R . . .
C17 C 0.16237(12) 0.2173(3) 0.62732(15) 0.0207(5) Uani 1 1 d . . . .
H17 H 0.1669 0.1127 0.6361 0.025 Uiso 1 1 calc R . . .
C4 C 0.04200(13) 0.7029(3) 0.7307(2) 0.0297(6) Uani 1 1 d . . . .
H4A H 0.0238 0.6415 0.6778 0.036 Uiso 1 1 calc R . . .
H4B H 0.0244 0.8058 0.7175 0.036 Uiso 1 1 calc R . . .
C5 C 0.01292(14) 0.6405(3) 0.8068(2) 0.0335(6) Uani 1 1 d . . . .
H5A H 0.0336 0.5406 0.8230 0.040 Uiso 1 1 calc R . . .
H5B H -0.0391 0.6286 0.7868 0.040 Uiso 1 1 calc R . . .
C6 C 0.02993(17) 0.7426(4) 0.8890(2) 0.0454(8) Uani 1 1 d . . . .
H6A H 0.0089 0.8412 0.8737 0.068 Uiso 1 1 calc GR . . .
H6B H 0.0814 0.7525 0.9102 0.068 Uiso 1 1 calc GR . . .
H6C H 0.0102 0.6984 0.9349 0.068 Uiso 1 1 calc GR . . .
N3 N 0.38213(11) 0.1396(2) 0.81988(15) 0.0245(5) Uani 1 1 d . . . .
H3A H 0.3690 0.2463 0.8065 0.029 Uiso 1 1 calc R . . .
C21 C 0.46249(13) 0.1286(3) 0.83107(18) 0.0263(5) Uani 1 1 d . . . .
H21A H 0.4859 0.2002 0.8767 0.032 Uiso 1 1 calc R . . .
H21B H 0.4740 0.1586 0.7756 0.032 Uiso 1 1 calc R . . .
C19 C 0.33986(15) 0.0486(3) 0.7441(2) 0.0387(7) Uani 1 1 d . . . .
H19A H 0.2893 0.0492 0.7459 0.046 Uiso 1 1 calc R . . .
H19B H 0.3566 -0.0559 0.7502 0.046 Uiso 1 1 calc R . . .
C22 C 0.49342(14) -0.0280(3) 0.85646(18) 0.0275(5) Uani 1 1 d . . . .
H22A H 0.4712 -0.0997 0.8113 0.041 Uiso 1 1 calc GR . . .
H22B H 0.4840 -0.0573 0.9125 0.041 Uiso 1 1 calc GR . . .
H22C H 0.5447 -0.0264 0.8617 0.041 Uiso 1 1 calc GR . . .
C20 C 0.3471(2) 0.1099(4) 0.6568(2) 0.0583(11) Uani 1 1 d . . . .
H20A H 0.3142 0.0575 0.6093 0.087 Uiso 1 1 calc GR . . .
H20B H 0.3957 0.0953 0.6511 0.087 Uiso 1 1 calc GR . . .
H20C H 0.3359 0.2166 0.6535 0.087 Uiso 1 1 calc GR . . .
C23 C 0.3639(2) 0.1039(4) 0.9071(3) 0.0541(10) Uani 1 1 d D . . .
H23C H 0.3603 -0.0056 0.9120 0.065 Uiso 0.75 1 calc R P A 2
H23D H 0.4038 0.1374 0.9550 0.065 Uiso 0.75 1 calc R P A 2
H23A H 0.3212 0.0400 0.8928 0.065 Uiso 0.25 1 calc R P B 1
H23B H 0.4030 0.0405 0.9401 0.065 Uiso 0.25 1 calc R P B 1
C24 C 0.29598(19) 0.1734(5) 0.9208(3) 0.0340(8) Uani 0.75 1 d D P C 2
H24A H 0.2965 0.2809 0.9101 0.051 Uiso 0.75 1 calc GR P C 2
H24B H 0.2925 0.1555 0.9810 0.051 Uiso 0.75 1 calc GR P C 2
H24C H 0.2551 0.1284 0.8802 0.051 Uiso 0.75 1 calc GR P C 2
C24' C 0.3503(6) 0.2210(10) 0.9715(6) 0.0340(8) Uani 0.25 1 d D P C 1
H24D H 0.3954 0.2519 1.0100 0.051 Uiso 0.25 1 calc GR P C 1
H24E H 0.3198 0.1786 1.0067 0.051 Uiso 0.25 1 calc GR P C 1
H24F H 0.3269 0.3077 0.9392 0.051 Uiso 0.25 1 calc GR P C 1

loop_
_atom_site_aniso_label
_atom_site_aniso_U_11
_atom_site_aniso_U_22
_atom_site_aniso_U_33
_atom_site_aniso_U_23
_atom_site_aniso_U_13
_atom_site_aniso_U_12
S1 0.0205(3) 0.0120(3) 0.0153(3) -0.0005(2) 0.00490(19) 0.00088(19)
O3 0.0308(9) 0.0173(8) 0.0201(8) 0.0023(7) 0.0116(7) 0.0006(7)
O4 0.0238(8) 0.0247(9) 0.0225(8) -0.0021(7) 0.0050(7) 0.0054(7)
O2 0.0274(9) 0.0144(8) 0.0237(8) -0.0033(7) 0.0056(7) 0.0003(6)
O1 0.0297(9) 0.0144(9) 0.0351(10) 0.0030(7) 0.0005(7) 0.0016(7)
O6 0.0432(11) 0.0407(12) 0.0175(8) -0.0026(8) 0.0037(8) -0.0001(9)
N1 0.0185(9) 0.0163(10) 0.0290(10) 0.0004(8) 0.0023(8) 0.0016(8)
O5 0.0753(16) 0.0277(11) 0.0290(10) -0.0068(9) 0.0080(10) 0.0095(10)
N2 0.0292(11) 0.0299(12) 0.0197(10) -0.0060(9) 0.0067(8) 0.0000(9)
C8 0.0214(11) 0.0107(10) 0.0165(10) -0.0013(8) 0.0066(8) -0.0022(8)
C7 0.0206(11) 0.0124(10) 0.0166(10) 0.0011(8) 0.0054(8) -0.0024(8)
C1 0.0235(11) 0.0185(12) 0.0198(11) 0.0013(9) 0.0021(9) 0.0001(9)
C13 0.0170(10) 0.0185(11) 0.0184(10) 0.0014(9) 0.0031(8) -0.0017(8)
C12 0.0200(11) 0.0216(12) 0.0235(11) -0.0009(9) 0.0081(9) 0.0000(9)
C2 0.0195(10) 0.0142(10) 0.0193(10) 0.0002(8) 0.0050(8) -0.0010(8)
C9 0.0205(11) 0.0174(11) 0.0187(11) 0.0011(9) 0.0034(8) -0.0013(8)
C18 0.0219(11) 0.0181(11) 0.0165(10) 0.0029(9) 0.0031(8) 0.0008(8)
C3 0.0182(10) 0.0139(11) 0.0199(11) 0.0021(9) 0.0042(8) -0.0001(8)
C16 0.0205(10) 0.0243(12) 0.0168(10) -0.0021(9) 0.0042(8) -0.0010(9)
C14 0.0273(12) 0.0177(12) 0.0208(11) 0.0036(9) 0.0016(9) -0.0021(9)
C15 0.0276(12) 0.0251(13) 0.0168(11) 0.0046(10) 0.0034(9) -0.0036(10)
C11 0.0297(12) 0.0223(12) 0.0211(11) -0.0022(9) 0.0128(9) -0.0022(10)
C10 0.0269(12) 0.0233(12) 0.0149(10) -0.0005(9) 0.0035(9) -0.0056(10)
C17 0.0230(11) 0.0182(11) 0.0200(11) 0.0001(9) 0.0035(9) 0.0019(9)
C4 0.0187(11) 0.0236(13) 0.0432(15) -0.0054(11) 0.0002(10) 0.0022(10)
C5 0.0200(12) 0.0274(14) 0.0535(17) -0.0088(13) 0.0097(11) -0.0029(10)
C6 0.0295(14) 0.052(2) 0.058(2) -0.0163(17) 0.0167(14) -0.0037(13)
N3 0.0240(10) 0.0139(10) 0.0383(12) 0.0031(9) 0.0125(9) 0.0005(8)
C21 0.0222(12) 0.0193(12) 0.0359(14) 0.0004(11) 0.0042(10) -0.0036(9)
C19 0.0253(13) 0.0172(13) 0.065(2) -0.0084(13) -0.0057(13) 0.0022(10)
C22 0.0254(12) 0.0226(13) 0.0348(13) 0.0039(11) 0.0081(10) 0.0016(10)
C20 0.081(3) 0.0427(19) 0.0399(18) -0.0189(16) -0.0078(17) 0.0201(18)
C23 0.075(2) 0.0374(18) 0.067(2) 0.0236(17) 0.051(2) 0.0221(17)
C24 0.0351(17) 0.0352(19) 0.0333(18) 0.0063(15) 0.0112(14) 0.0022(15)
C24' 0.0351(17) 0.0352(19) 0.0333(18) 0.0063(15) 0.0112(14) 0.0022(15)

loop_
_atom_type_symbol
_atom_type_description
_atom_type_scat_dispersion_real
_atom_type_scat_dispersion_imag
_atom_type_scat_source
C C 0.0181 0.0091 'International Tables Vol C Tables 4.2.6.8 and 6.1.1.4'
H H 0.0000 0.0000 'International Tables Vol C Tables 4.2.6.8 and 6.1.1.4'
N N 0.0311 0.0180 'International Tables Vol C Tables 4.2.6.8 and 6.1.1.4'
O O 0.0492 0.0322 'International Tables Vol C Tables 4.2.6.8 and 6.1.1.4'
S S 0.3331 0.5567 'International Tables Vol C Tables 4.2.6.8 and 6.1.1.4'

loop_
_geom_angle_atom_site_label_1
_geom_angle_atom_site_label_2
_geom_angle_atom_site_label_3
_geom_angle
O3 S1 O2 112.22(10)
O3 S1 C8 105.55(10)
O4 S1 O3 114.42(10)
O4 S1 O2 112.54(10)
O4 S1 C8 106.63(10)
O2 S1 C8 104.55(10)
C1 N1 C3 96.24(18)
C1 N1 C4 133.6(2)
C4 N1 C3 130.1(2)
O6 N2 C16 118.1(2)
O5 N2 O6 123.4(2)
O5 N2 C16 118.5(2)
C7 C8 S1 121.26(17)
C9 C8 S1 118.09(17)
C9 C8 C7 120.6(2)
C8 C7 C2 122.7(2)
C12 C7 C8 117.7(2)
C12 C7 C2 119.6(2)
O1 C1 N1 132.0(2)
O1 C1 C2 135.4(2)
N1 C1 C2 92.50(18)
C18 C13 C3 119.8(2)
C18 C13 C14 119.0(2)
C14 C13 C3 121.2(2)
C7 C12 H12 119.2
C11 C12 C7 121.5(2)
C11 C12 H12 119.2
C7 C2 C1 115.36(19)
C7 C2 H2 112.5
C7 C2 C3 116.25(18)
C1 C2 H2 112.5
C1 C2 C3 84.87(16)
C3 C2 H2 112.5
C8 C9 H9 119.9
C10 C9 C8 120.1(2)
C10 C9 H9 119.9
C13 C18 H18 119.4
C17 C18 C13 121.3(2)
C17 C18 H18 119.4
N1 C3 C13 113.69(19)
N1 C3 C2 86.38(16)
N1 C3 H3 111.9
C13 C3 C2 118.63(19)
C13 C3 H3 111.9
C2 C3 H3 111.9
C15 C16 N2 119.1(2)
C15 C16 C17 122.6(2)
C17 C16 N2 118.3(2)
C13 C14 H14 119.8
C15 C14 C13 120.4(2)
C15 C14 H14 119.8
C16 C15 C14 118.7(2)
C16 C15 H15 120.7
C14 C15 H15 120.7
C12 C11 H11 119.9
C10 C11 C12 120.1(2)
C10 C11 H11 119.9
C9 C10 H10 120.1
C11 C10 C9 119.8(2)
C11 C10 H10 120.1
C18 C17 C16 118.0(2)
C18 C17 H17 121.0
C16 C17 H17 121.0
N1 C4 H4A 109.1
N1 C4 H4B 109.1
N1 C4 C5 112.3(2)
H4A C4 H4B 107.9
C5 C4 H4A 109.1
C5 C4 H4B 109.1
C4 C5 H5A 109.0
C4 C5 H5B 109.0
C4 C5 C6 112.8(2)
H5A C5 H5B 107.8
C6 C5 H5A 109.0
C6 C5 H5B 109.0
C5 C6 H6A 109.5
C5 C6 H6B 109.5
C5 C6 H6C 109.5
H6A C6 H6B 109.5
H6A C6 H6C 109.5
H6B C6 H6C 109.5
C21 N3 H3A 106.7
C19 N3 H3A 106.7
C19 N3 C21 113.7(2)
C19 N3 C23 113.3(3)
C23 N3 H3A 106.7
C23 N3 C21 109.3(2)
N3 C21 H21A 108.7
N3 C21 H21B 108.7
N3 C21 C22 114.3(2)
H21A C21 H21B 107.6
C22 C21 H21A 108.7
C22 C21 H21B 108.7
N3 C19 H19A 109.3
N3 C19 H19B 109.3
N3 C19 C20 111.6(3)
H19A C19 H19B 108.0
C20 C19 H19A 109.3
C20 C19 H19B 109.3
C21 C22 H22A 109.5
C21 C22 H22B 109.5
C21 C22 H22C 109.5
H22A C22 H22B 109.5
H22A C22 H22C 109.5
H22B C22 H22C 109.5
C19 C20 H20A 109.5
C19 C20 H20B 109.5
C19 C20 H20C 109.5
H20A C20 H20B 109.5
H20A C20 H20C 109.5
H20B C20 H20C 109.5
N3 C23 H23C 108.3
N3 C23 H23D 108.3
N3 C23 H23A 106.2
N3 C23 H23B 106.2
H23C C23 H23D 107.4
H23A C23 H23B 106.4
C24 C23 N3 115.9(3)
C24 C23 H23C 108.3
C24 C23 H23D 108.3
C24' C23 N3 124.5(5)
C24' C23 H23A 106.2
C24' C23 H23B 106.2
C23 C24 H24A 109.5
C23 C24 H24B 109.5
C23 C24 H24C 109.5
H24A C24 H24B 109.5
H24A C24 H24C 109.5
H24B C24 H24C 109.5
C23 C24' H24D 109.5
C23 C24' H24E 109.5
C23 C24' H24F 109.5
H24D C24' H24E 109.5
H24D C24' H24F 109.5
H24E C24' H24F 109.5

loop_
_geom_bond_atom_site_label_1
_geom_bond_atom_site_label_2
_geom_bond_distance
S1 O3 1.4478(17)
S1 O4 1.4467(17)
S1 O2 1.4662(17)
S1 C8 1.783(2)
O1 C1 1.213(3)
O6 N2 1.226(3)
N1 C1 1.348(3)
N1 C3 1.476(3)
N1 C4 1.452(3)
O5 N2 1.220(3)
N2 C16 1.470(3)
C8 C7 1.406(3)
C8 C9 1.394(3)
C7 C12 1.394(3)
C7 C2 1.510(3)
C1 C2 1.541(3)
C13 C18 1.389(3)
C13 C3 1.506(3)
C13 C14 1.405(3)
C12 H12 0.9300
C12 C11 1.387(3)
C2 H2 0.9800
C2 C3 1.578(3)
C9 H9 0.9300
C9 C10 1.390(3)
C18 H18 0.9300
C18 C17 1.384(3)
C3 H3 0.9800
C16 C15 1.378(4)
C16 C17 1.384(3)
C14 H14 0.9300
C14 C15 1.383(4)
C15 H15 0.9300
C11 H11 0.9300
C11 C10 1.377(4)
C10 H10 0.9300
C17 H17 0.9300
C4 H4A 0.9700
C4 H4B 0.9700
C4 C5 1.517(4)
C5 H5A 0.9700
C5 H5B 0.9700
C5 C6 1.525(4)
C6 H6A 0.9600
C6 H6B 0.9600
C6 H6C 0.9600
N3 H3A 0.9800
N3 C21 1.501(3)
N3 C19 1.485(4)
N3 C23 1.501(4)
C21 H21A 0.9700
C21 H21B 0.9700
C21 C22 1.512(3)
C19 H19A 0.9700
C19 H19B 0.9700
C19 C20 1.489(5)
C22 H22A 0.9600
C22 H22B 0.9600
C22 H22C 0.9600
C20 H20A 0.9600
C20 H20B 0.9600
C20 H20C 0.9600
C23 H23C 0.9700
C23 H23D 0.9700
C23 H23A 0.9700
C23 H23B 0.9700
C23 C24 1.491(4)
C23 C24' 1.497(3)
C24 H24A 0.9600
C24 H24B 0.9600
C24 H24C 0.9600
C24' H24D 0.9600
C24' H24E 0.9600
C24' H24F 0.9600
